data_7000252
loop_
_publ_author_name
'Chisholm, Malcolm H.'
'Gallucci, Judith C.'
'Yaman, Gulsah'

_publ_section_title
;
 Synthesis and coordination chemistry of TpC*MI complexes where M = Mg,
 Ca, Sr, Ba and Zn and TpC* =
 tris[3-(2-methoxy-1,1-dimethyl)pyrazolyl]hydroborate
;
_journal_issue 2
_journal_name_full 'Dalton Transactions'
_journal_page_first 368
_journal_page_last 374
_journal_paper_doi 10.1039/b812228h
_journal_year 2009
_chemical_absolute_configuration ad
_chemical_compound_source 'synthesis as described'
_chemical_formula_moiety 'C27 H49 B1 N6 O4 Si1 Zn1'
_chemical_formula_sum 'C27 H49 B N6 O4 Si Zn'
_chemical_formula_weight 625.99
_chemical_name_common 'Chisholm 1614'
_chemical_name_systematic
;
?
;
_space_group_IT_number 146
_symmetry_cell_setting trigonal
_symmetry_Int_Tables_number 146
_symmetry_space_group_name_Hall 'R 3'
_symmetry_space_group_name_H-M 'R 3 :H'
_atom_sites_solution_hydrogens geom
_atom_sites_solution_primary direct
_atom_sites_solution_secondary difmap
_audit_conform_dict_location ftp://ftp.iucr.org/pub/cif_core.dic
_audit_conform_dict_name cif_core.dic
_audit_conform_dict_version 2.3
_audit_creation_date 2008-05-30T15:08:58-00:00
_audit_creation_method 'WinGX routine CIF_UPDATE'
_cell_angle_alpha 90
_cell_angle_beta 90
_cell_angle_gamma 120
_cell_formula_units_Z 3
_cell_length_a 16.0519(4)
_cell_length_b 16.0519(4)
_cell_length_c 11.0188(2)
_cell_measurement_reflns_used 1255
_cell_measurement_temperature 150(2)
_cell_measurement_theta_max 27.485
_cell_measurement_theta_min 2.037
_cell_measurement_wavelength 0.71073
_cell_volume 2458.77(10)
_computing_cell_refinement 'HKL Scalepack (Otwinowski & Minor 1997)'
_computing_data_collection 'Collect (Nonius BV, 1997-2000)'
_computing_data_reduction 'HKL Denzo and Scalepack (Otwinowski & Minor 1997)'
_computing_molecular_graphics 'Ortep-3 for Windows (Farrugia, 1997)'
_computing_publication_material 'WinGX publication routines (Farrugia, 1999)'
_computing_structure_refinement 'SHELXL-97 (Sheldrick, 1997)'
_computing_structure_solution 'SHELXS-97 (Sheldrick, 1997)'
_diffrn_ambient_temperature 150(2)
_diffrn_detector 'CCD plate'
_diffrn_detector_area_resol_mean 9
_diffrn_measured_fraction_theta_full 1
_diffrn_measured_fraction_theta_max 1
_diffrn_measurement_device '95mm CCD camera on \k-goniostat'
_diffrn_measurement_device_type 'Nonius KappaCCD'
_diffrn_measurement_method 'phi and omega scans''
_diffrn_orient_matrix_type 'by Nonius Collect from scalepack cell'
_diffrn_orient_matrix_UB_11 -0.70645E-1
_diffrn_orient_matrix_UB_12 -0.464233E-1
_diffrn_orient_matrix_UB_13 -0.55985E-2
_diffrn_orient_matrix_UB_21 0.2412E-2
_diffrn_orient_matrix_UB_22 0.109816E-1
_diffrn_orient_matrix_UB_23 -0.89578E-1
_diffrn_orient_matrix_UB_31 0.133484E-1
_diffrn_orient_matrix_UB_32 -0.538422E-1
_diffrn_orient_matrix_UB_33 -0.134432E-1
_diffrn_radiation_monochromator graphite
_diffrn_radiation_probe x-ray
_diffrn_radiation_type MoK\a
_diffrn_radiation_wavelength 0.71073
_diffrn_reflns_av_R_equivalents 0.046
_diffrn_reflns_limit_h_max 20
_diffrn_reflns_limit_h_min -20
_diffrn_reflns_limit_k_max 17
_diffrn_reflns_limit_k_min -17
_diffrn_reflns_limit_l_max 14
_diffrn_reflns_limit_l_min -14
_diffrn_reflns_number 11122
_diffrn_reflns_theta_full 27.47
_diffrn_reflns_theta_max 27.47
_diffrn_reflns_theta_min 2.36
_diffrn_source 'Enraf Nonius FR590'
_exptl_absorpt_coefficient_mu 0.825
_exptl_absorpt_correction_T_max 0.827
_exptl_absorpt_correction_T_min 0.726
_exptl_absorpt_correction_type multi-scan
_exptl_absorpt_process_details 'HKL Scalepack (Otwinowski & Minor, 1997)'
_exptl_crystal_colour colorless
_exptl_crystal_density_diffrn 1.268
_exptl_crystal_density_method 'not measured'
_exptl_crystal_description 'rectangular-shaped wedge'
_exptl_crystal_F_000 1002
_exptl_crystal_size_max 0.27
_exptl_crystal_size_mid 0.23
_exptl_crystal_size_min 0.23
_refine_diff_density_max 0.152
_refine_diff_density_min -0.21
_refine_diff_density_rms 0.034
_refine_ls_abs_structure_details 'Flack H D (1983), Acta Cryst. A39, 876-881'
_refine_ls_abs_structure_Flack -0.004(7)
_refine_ls_extinction_method none
_refine_ls_goodness_of_fit_ref 1.051
_refine_ls_hydrogen_treatment constr
_refine_ls_matrix_type full
_refine_ls_number_parameters 124
_refine_ls_number_reflns 2498
_refine_ls_number_restraints 1
_refine_ls_restrained_S_all 1.05
_refine_ls_R_factor_all 0.0211
_refine_ls_R_factor_gt 0.0201
_refine_ls_shift/su_max 0.004
_refine_ls_shift/su_mean 0
_refine_ls_structure_factor_coef Fsqd
_refine_ls_weighting_details 'w=1/[\s^2^(Fo^2^)+(0.0194P)^2^+0.0000P] where P=(Fo^2^+2Fc^2^)/3'
_refine_ls_weighting_scheme calc
_refine_ls_wR_factor_gt 0.0424
_refine_ls_wR_factor_ref 0.0427
_reflns_number_gt 2456
_reflns_number_total 2498
_reflns_threshold_expression >2sigma(I)
_cod_data_source_file b812228h.txt
_cod_data_source_block Chisholm1614
_cod_original_sg_symbol_H-M R3
_cod_database_code 7000252

loop_
_symmetry_equiv_pos_as_xyz
'x, y, z'
'-y, x-y, z'
'-x+y, -x, z'
'x+2/3, y+1/3, z+1/3'
'-y+2/3, x-y+1/3, z+1/3'
'-x+y+2/3, -x+1/3, z+1/3'
'x+1/3, y+2/3, z+2/3'
'-y+1/3, x-y+2/3, z+2/3'
'-x+y+1/3, -x+2/3, z+2/3'

loop_
_atom_site_label
_atom_site_type_symbol
_atom_site_fract_x
_atom_site_fract_y
_atom_site_fract_z
_atom_site_U_iso_or_equiv
_atom_site_adp_type
_atom_site_occupancy
_atom_site_symmetry_multiplicity
_atom_site_calc_flag
_atom_site_refinement_flags
_atom_site_disorder_assembly
_atom_site_disorder_group
Zn Zn 0 0 0.048497(5) 0.01322(8) Uani 1 3 d S . .
Si Si 0 0 0.35964(7) 0.01722(18) Uani 1 3 d S . .
O1 O -0.27200(12) -0.00061(12) 0.10689(13) 0.0284(4) Uani 1 1 d . . .
O2 O 0 0 0.21490(17) 0.0203(4) Uani 1 3 d S . .
N1 N -0.05414(19) 0.0503(2) -0.17397(10) 0.0148(3) Uani 1 1 d . . .
N2 N -0.05806(19) 0.06637(19) -0.05226(12) 0.0143(3) Uani 1 1 d . . .
C1 C -0.1068(2) 0.1142(2) -0.04119(14) 0.0157(3) Uani 1 1 d . . .
C2 C -0.1320(3) 0.1302(3) -0.15652(14) 0.0199(3) Uani 1 1 d . . .
H2 H -0.1659 0.163 -0.1756 0.024 Uiso 1 1 calc R . .
C3 C -0.0980(2) 0.0888(2) -0.23672(14) 0.0183(4) Uani 1 1 d . . .
H3 H -0.1044 0.0877 -0.3225 0.022 Uiso 1 1 calc R . .
C4 C -0.12199(18) 0.14749(18) 0.08172(17) 0.0198(6) Uani 1 1 d . . .
C5 C -0.17388(19) 0.20532(18) 0.0644(2) 0.0296(7) Uani 1 1 d . . .
H5A H -0.1352 0.2608 0.0118 0.044 Uiso 1 1 calc R . .
H5B H -0.1827 0.2278 0.1434 0.044 Uiso 1 1 calc R . .
H5C H -0.2368 0.1642 0.0268 0.044 Uiso 1 1 calc R . .
C6 C -0.02423(19) 0.2118(2) 0.1416(3) 0.0269(6) Uani 1 1 d . . .
H6A H 0.0147 0.2675 0.0894 0.04 Uiso 1 1 calc R . .
H6B H 0.009 0.1752 0.1533 0.04 Uiso 1 1 calc R . .
H6C H -0.0338 0.2341 0.2204 0.04 Uiso 1 1 calc R . .
C7 C -0.18211(18) 0.06168(19) 0.1633(2) 0.0217(6) Uani 1 1 d . . .
H7A H -0.1473 0.0263 0.1788 0.026 Uiso 1 1 calc R . .
H7B H -0.1931 0.0842 0.2422 0.026 Uiso 1 1 calc R . .
C8 C -0.33467(17) -0.07542(17) 0.1861(2) 0.0318(5) Uani 1 1 d . . .
H8A H -0.3059 -0.1147 0.2079 0.048 Uiso 1 1 calc R . .
H8B H -0.3964 -0.1158 0.1454 0.048 Uiso 1 1 calc R . .
H8C H -0.345 -0.0475 0.2597 0.048 Uiso 1 1 calc R . .
C9 C -0.12169(16) -0.08763(17) 0.4226(2) 0.0299(6) Uani 1 1 d . . .
H9A H -0.1712 -0.0811 0.3788 0.045 Uiso 1 1 calc R . .
H9B H -0.124 -0.0742 0.5089 0.045 Uiso 1 1 calc R . .
H9C H -0.1333 -0.1533 0.4131 0.045 Uiso 1 1 calc R . .
B B 0 0 -0.2214(3) 0.0149(7) Uani 1 3 d S . .
H0 H 0 0 -0.3122 0.018 Uiso 1 3 calc SR . .

loop_
_atom_site_aniso_label
_atom_site_aniso_U_11
_atom_site_aniso_U_22
_atom_site_aniso_U_33
_atom_site_aniso_U_23
_atom_site_aniso_U_13
_atom_site_aniso_U_12
Zn 0.01373(10) 0.01373(10) 0.01219(14) 0 0 0.00686(5)
Si 0.0193(3) 0.0193(3) 0.0130(4) 0 0 0.00966(13)
O1 0.0213(9) 0.0333(9) 0.0247(8) 0.0047(7) 0.0020(7) 0.0093(7)
O2 0.0237(5) 0.0237(5) 0.0135(9) 0 0 0.0118(3)
N1 0.0152(13) 0.0159(14) 0.0125(6) 0.0004(13) -0.0009(12) 0.0073(5)
N2 0.0170(11) 0.0129(10) 0.0137(6) 0.0039(11) 0.0037(11) 0.0081(6)
C1 0.0114(12) 0.0159(13) 0.0197(8) 0.0030(14) 0.0012(13) 0.0068(7)
C2 0.0154(14) 0.0242(16) 0.0241(8) 0.0043(16) -0.0012(16) 0.0129(7)
C3 0.0170(13) 0.0201(15) 0.0173(7) 0.0041(14) -0.0024(14) 0.0090(8)
C4 0.0214(15) 0.0194(15) 0.0236(8) 0.0015(9) 0.0030(9) 0.0140(13)
C5 0.0365(18) 0.0322(18) 0.0334(10) -0.0019(10) 0.0001(10) 0.0272(17)
C6 0.0283(16) 0.0273(15) 0.0258(14) -0.0096(12) -0.0045(11) 0.0143(13)
C7 0.0232(13) 0.0282(14) 0.0193(12) -0.0026(10) -0.0005(10) 0.0171(11)
C8 0.0272(12) 0.0313(12) 0.0316(12) 0.0066(10) 0.0080(10) 0.0107(10)
C9 0.0306(12) 0.0335(12) 0.0192(10) 0.0040(9) 0.0048(9) 0.0112(10)
B 0.0136(9) 0.0136(9) 0.0175(15) 0 0 0.0068(5)

loop_
_atom_type_symbol
_atom_type_description
_atom_type_scat_dispersion_real
_atom_type_scat_dispersion_imag
_atom_type_scat_source
C C 0.0033 0.0016 'International Tables Vol C Tables 4.2.6.8 and 6.1.1.4'
H H 0 0 'International Tables Vol C Tables 4.2.6.8 and 6.1.1.4'
B B 0.0013 0.0007 'International Tables Vol C Tables 4.2.6.8 and 6.1.1.4'
N N 0.0061 0.0033 'International Tables Vol C Tables 4.2.6.8 and 6.1.1.4'
O O 0.0106 0.006 'International Tables Vol C Tables 4.2.6.8 and 6.1.1.4'
Si Si 0.0817 0.0704 'International Tables Vol C Tables 4.2.6.8 and 6.1.1.4'
Zn Zn 0.2839 1.4301 'International Tables Vol C Tables 4.2.6.8 and 6.1.1.4'

loop_
_geom_angle_atom_site_label_1
_geom_angle_atom_site_label_2
_geom_angle_atom_site_label_3
_geom_angle
_geom_angle_site_symmetry_1
_geom_angle_site_symmetry_3
_geom_angle_publ_flag
O2 Zn N2 122.68(4) . . ?
N2 Zn N2 93.60(5) 2 . ?
O2 Si C9 111.69(7) . . ?
C9 Si C9 107.17(8) 3 . ?
C8 O1 C7 111.54(17) . . ?
Si O2 Zn 180 . . ?
C3 N1 N2 109.53(12) . . ?
C3 N1 B 129.07(14) . . ?
N2 N1 B 121.30(14) . . ?
C1 N2 N1 106.82(13) . . ?
C1 N2 Zn 142.05(11) . . ?
N1 N2 Zn 110.79(9) . . ?
N2 C1 C2 109.12(14) . . ?
N2 C1 C4 121.49(15) . . ?
C2 C1 C4 129.28(14) . . ?
C3 C2 C1 105.88(13) . . ?
C3 C2 H2 127.1 . . ?
C1 C2 H2 127.1 . . ?
N1 C3 C2 108.64(13) . . ?
N1 C3 H3 125.7 . . ?
C2 C3 H3 125.7 . . ?
C7 C4 C1 110.4(2) . . ?
C7 C4 C6 109.2(2) . . ?
C1 C4 C6 109.3(2) . . ?
C7 C4 C5 109.31(19) . . ?
C1 C4 C5 109.43(16) . . ?
C6 C4 C5 109.1(2) . . ?
C4 C5 H5A 109.5 . . ?
C4 C5 H5B 109.5 . . ?
H5A C5 H5B 109.5 . . ?
C4 C5 H5C 109.5 . . ?
H5A C5 H5C 109.5 . . ?
H5B C5 H5C 109.5 . . ?
C4 C6 H6A 109.5 . . ?
C4 C6 H6B 109.5 . . ?
H6A C6 H6B 109.5 . . ?
C4 C6 H6C 109.5 . . ?
H6A C6 H6C 109.5 . . ?
H6B C6 H6C 109.5 . . ?
O1 C7 C4 109.86(19) . . ?
O1 C7 H7A 109.7 . . ?
C4 C7 H7A 109.7 . . ?
O1 C7 H7B 109.7 . . ?
C4 C7 H7B 109.7 . . ?
H7A C7 H7B 108.2 . . ?
O1 C8 H8A 109.5 . . ?
O1 C8 H8B 109.5 . . ?
H8A C8 H8B 109.5 . . ?
O1 C8 H8C 109.5 . . ?
H8A C8 H8C 109.5 . . ?
H8B C8 H8C 109.5 . . ?
Si C9 H9A 109.5 . . ?
Si C9 H9B 109.5 . . ?
H9A C9 H9B 109.5 . . ?
Si C9 H9C 109.5 . . ?
H9A C9 H9C 109.5 . . ?
H9B C9 H9C 109.5 . . ?
N1 B N1 109.15(11) 3 . ?
N1 B N1 109.15(11) 3 2 ?
N1 B N1 109.15(11) . 2 ?
N1 B H0 109.8 3 . ?
N1 B H0 109.8 . . ?
N1 B H0 109.8 2 . ?

loop_
_geom_bond_atom_site_label_1
_geom_bond_atom_site_label_2
_geom_bond_distance
_geom_bond_site_symmetry_2
_geom_bond_publ_flag
Zn O2 1.8336(19) . ?
Zn N2 2.0565(12) . ?
Si O2 1.595(2) . ?
Si C9 1.878(2) . ?
O1 C8 1.417(3) . ?
O1 C7 1.423(3) . ?
N1 C3 1.337(2) . ?
N1 N2 1.3730(17) . ?
N1 B 1.5437(16) . ?
N2 C1 1.3470(19) . ?
C1 C2 1.397(2) . ?
C1 C4 1.520(2) . ?
C2 C3 1.373(2) . ?
C2 H2 0.95 . ?
C3 H3 0.95 . ?
C4 C7 1.519(4) . ?
C4 C6 1.531(4) . ?
C4 C5 1.538(3) . ?
C5 H5A 0.98 . ?
C5 H5B 0.98 . ?
C5 H5C 0.98 . ?
C6 H6A 0.98 . ?
C6 H6B 0.98 . ?
C6 H6C 0.98 . ?
C7 H7A 0.99 . ?
C7 H7B 0.99 . ?
C8 H8A 0.98 . ?
C8 H8B 0.98 . ?
C8 H8C 0.98 . ?
C9 H9A 0.98 . ?
C9 H9B 0.98 . ?
C9 H9C 0.98 . ?
B N1 1.5437(16) 3 ?
B N1 1.5437(16) 2 ?
B H0 1 . ?

loop_
_geom_torsion_atom_site_label_1
_geom_torsion_atom_site_label_2
_geom_torsion_atom_site_label_3
_geom_torsion_atom_site_label_4
_geom_torsion
_geom_torsion_site_symmetry_1
_geom_torsion_site_symmetry_2
_geom_torsion_site_symmetry_3
_geom_torsion_site_symmetry_4
_geom_torsion_publ_flag
C3 N1 N2 C1 1.0(4) . . . . ?
B N1 N2 C1 177.7(3) . . . . ?
C3 N1 N2 Zn 176.0(2) . . . . ?
B N1 N2 Zn -7.4(3) . . . . ?
O2 Zn N2 C1 -4.1(5) . . . . ?
N2 Zn N2 C1 129.0(5) 2 . . . ?
N2 Zn N2 C1 -137.2(5) 3 . . . ?
O2 Zn N2 N1 -176.13(17) . . . . ?
N2 Zn N2 N1 -43.05(17) 2 . . . ?
N2 Zn N2 N1 50.79(17) 3 . . . ?
N1 N2 C1 C2 -1.2(4) . . . . ?
Zn N2 C1 C2 -173.5(3) . . . . ?
N1 N2 C1 C4 -177.7(3) . . . . ?
Zn N2 C1 C4 10.0(6) . . . . ?
N2 C1 C2 C3 1.0(4) . . . . ?
C4 C1 C2 C3 177.1(3) . . . . ?
N2 N1 C3 C2 -0.4(4) . . . . ?
B N1 C3 C2 -176.8(3) . . . . ?
C1 C2 C3 N1 -0.3(4) . . . . ?
N2 C1 C4 C7 -63.3(4) . . . . ?
C2 C1 C4 C7 121.0(4) . . . . ?
N2 C1 C4 C6 56.8(4) . . . . ?
C2 C1 C4 C6 -118.9(4) . . . . ?
N2 C1 C4 C5 176.3(3) . . . . ?
C2 C1 C4 C5 0.6(5) . . . . ?
C8 O1 C7 C4 -172.94(18) . . . . ?
C1 C4 C7 O1 -57.8(2) . . . . ?
C6 C4 C7 O1 -178.0(2) . . . . ?
C5 C4 C7 O1 62.7(2) . . . . ?
C3 N1 B N1 121.4(4) . . . 3 ?
N2 N1 B N1 -54.6(3) . . . 3 ?
C3 N1 B N1 -119.4(4) . . . 2 ?
N2 N1 B N1 64.7(3) . . . 2 ?
